data_2242056
loop_
_publ_author_name
'N'ait Ousidi, Abdellah'
'Ait Itto, My Youssef'
'Auhmani, Aziz'
'Riahi, Abdelkhalek'
'Auhmani, Abdelwahed'
'Daran, Jean-Claude'

_publ_section_title
;
 Crystal structure of dimethyl
 2-((2<i>Z</i>,5<i>Z</i>)-5-(2-methoxy-2-oxoethylidene)-2-{(<i>E</i>)-[2-methyl-5-(prop-1-en-2-yl)cyclohex-2-enylidene]hydrazinylidene}-4-oxothiazolidin-3-yl)fumarate
;
_journal_coeditor_code XU5897
_journal_issue 2
_journal_name_full 'Acta Crystallographica Section E'
_journal_page_first 296
_journal_page_last 299
_journal_paper_doi 10.1107/S2056989017001190
_journal_volume 73
_journal_year 2017
_chemical_formula_iupac 'C22 H25 N3 O7 S'
_chemical_formula_moiety 'C22 H25 N3 O7 S'
_chemical_formula_sum 'C22 H25 N3 O7 S'
_chemical_formula_weight 475.51
_chemical_name_systematic
;Dimethyl
2-((2<i>Z</i>,5<i>Z</i>)-5-(2-methoxy-2-oxoethylidene)-2-{(<i>E</i>)-[2-methyl-5-(prop-1-en-2-yl)cyclohex-2-enylidene]hydrazinylidene}-4-oxothiazolidin-3-yl)fumarate
;
_space_group_crystal_system triclinic
_space_group_IT_number 2
_space_group_name_Hall '-P 1'
_space_group_name_H-M_alt 'P -1'
_symmetry_space_group_name_Hall '-P 1'
_symmetry_space_group_name_H-M 'P -1'
_atom_sites_solution_hydrogens geom
_audit_creation_method SHELXL-2014/6
_cell_angle_alpha 96.144(2)
_cell_angle_beta 105.172(2)
_cell_angle_gamma 95.750(2)
_cell_formula_units_Z 2
_cell_length_a 8.2468(3)
_cell_length_b 9.8783(4)
_cell_length_c 15.1039(6)
_cell_measurement_reflns_used 8618
_cell_measurement_temperature 173(2)
_cell_measurement_theta_max 26.78
_cell_measurement_theta_min 2.36
_cell_volume 1170.14(8)
_computing_cell_refinement
;
SAINT (Bruker, 2014)
;
_computing_data_collection
;
APEX2 (Bruker, 2014)
;
_computing_data_reduction
;
SAINT (Bruker, 2014)
;
_computing_molecular_graphics
;
ORTEPIII (Burnett & Johnson, 1996), ORTEP-3 for Windows (Farrugia,
2012),
Mercury (Macrae <i>et al.</i>,  2008) and PLATON (Spek, 2009)
;
_computing_publication_material
;
SHELXL2014 (Sheldrick, 2015b)
;
_computing_structure_refinement
;
SHELXL2014 (Sheldrick, 2015b)
;
_computing_structure_solution
;
SHELXT2013 (Sheldrick, 2015a)
;
_diffrn_ambient_temperature 173(2)
_diffrn_measured_fraction_theta_full 0.994
_diffrn_measured_fraction_theta_max 0.997
_diffrn_measurement_device_type 'Bruker APEXII CCD'
_diffrn_measurement_method '\f and \w scans'
_diffrn_radiation_monochromator graphite
_diffrn_radiation_source 'fine-focus sealed tube'
_diffrn_radiation_type MoK\a
_diffrn_radiation_wavelength 0.71073
_diffrn_reflns_av_R_equivalents 0.0410
_diffrn_reflns_limit_h_max 10
_diffrn_reflns_limit_h_min -10
_diffrn_reflns_limit_k_max 12
_diffrn_reflns_limit_k_min -12
_diffrn_reflns_limit_l_max 18
_diffrn_reflns_limit_l_min -18
_diffrn_reflns_number 34166
_diffrn_reflns_theta_full 26.400
_diffrn_reflns_theta_max 26.372
_diffrn_reflns_theta_min 2.579
_exptl_absorpt_coefficient_mu 0.186
_exptl_absorpt_correction_T_max 1.0
_exptl_absorpt_correction_T_min 0.732
_exptl_absorpt_correction_type multi-scan
_exptl_absorpt_process_details
;
(SADABS; Sheldrick, 2008)
;
_exptl_crystal_colour yellow
_exptl_crystal_density_diffrn 1.350
_exptl_crystal_description flattened
_exptl_crystal_F_000 500
_exptl_crystal_size_max 0.370
_exptl_crystal_size_mid 0.250
_exptl_crystal_size_min 0.030
_refine_diff_density_max 0.303
_refine_diff_density_min -0.264
_refine_ls_extinction_method none
_refine_ls_goodness_of_fit_ref 1.223
_refine_ls_hydrogen_treatment constr
_refine_ls_matrix_type full
_refine_ls_number_parameters 315
_refine_ls_number_reflns 4778
_refine_ls_number_restraints 3
_refine_ls_restrained_S_all 1.223
_refine_ls_R_factor_all 0.0657
_refine_ls_R_factor_gt 0.0551
_refine_ls_shift/su_max 0.000
_refine_ls_shift/su_mean 0.000
_refine_ls_structure_factor_coef Fsqd
_refine_ls_weighting_details 'w=1/[\s^2^(Fo^2^)+(0.0088P)^2^+2.0702P] where P=(Fo^2^+2Fc^2^)/3'
_refine_ls_weighting_scheme calc
_refine_ls_wR_factor_gt 0.1193
_refine_ls_wR_factor_ref 0.1233
_reflns_number_gt 4085
_reflns_number_total 4778
_reflns_threshold_expression 'I > 2\s(I)'
_cod_data_source_file xu5897sup1.cif
_cod_data_source_block I
_cod_database_code 2242056
_shelx_space_group_comment
;
The symmetry employed for this shelxl refinement is uniquely defined
by the following loop, which should always be used as a source of
symmetry information in preference to the above space-group names.
They are only intended as comments.
;
_shelx_estimated_absorpt_t_min 0.934
_shelx_estimated_absorpt_t_max 0.994
_shelxl_version_number 2014/6

loop_
_space_group_symop_operation_xyz
'x, y, z'
'-x, -y, -z'

loop_
_atom_site_type_symbol
_atom_site_label
_atom_site_fract_x
_atom_site_fract_y
_atom_site_fract_z
_atom_site_U_iso_or_equiv
_atom_site_adp_type
_atom_site_calc_flag
_atom_site_occupancy
_atom_site_disorder_assembly
_atom_site_disorder_group
S S1 0.62041(8) 0.86199(7) 0.53866(5) 0.02031(15) Uani d 1 . .
N N1 0.3971(3) 0.6620(2) 0.40411(16) 0.0238(5) Uani d 1 . .
N N2 0.4884(3) 0.7458(2) 0.35923(16) 0.0219(5) Uani d 1 . .
N N3 0.6949(3) 0.9353(2) 0.38976(15) 0.0197(5) Uani d 1 . .
O O4 0.8958(2) 1.1256(2) 0.45018(13) 0.0279(5) Uani d 1 . .
O O11 0.7109(3) 0.9837(2) 0.72559(14) 0.0310(5) Uani d 1 . .
O O12 0.8836(3) 1.1828(2) 0.78060(13) 0.0298(5) Uani d 1 . .
O O61 0.5937(3) 0.7601(2) 0.16332(14) 0.0376(5) Uani d 1 . .
O O62 0.7897(2) 0.7213(2) 0.28911(14) 0.0282(4) Uani d 1 . .
O O91 0.7901(4) 1.0015(3) 0.12561(17) 0.0515(7) Uani d 1 . .
O O92 0.6342(3) 1.1721(3) 0.13646(17) 0.0538(7) Uani d 1 . .
C C2 0.5920(3) 0.8376(3) 0.41840(18) 0.0197(5) Uani d 1 . .
C C4 0.7978(3) 1.0332(3) 0.46061(18) 0.0199(5) Uani d 1 . .
C C5 0.7660(3) 1.0086(3) 0.55003(18) 0.0191(5) Uani d 1 . .
C C1' 0.3108(3) 0.5531(3) 0.3521(2) 0.0234(6) Uani d 1 . .
C C6'A 0.2869(12) 0.5260(9) 0.2500(10) 0.0287(17) Uani d 0.5 A 1
H H6'1 0.3901 0.5660 0.2354 0.034 Uiso calc 0.5 A 1
H H6'2 0.1910 0.5715 0.2179 0.034 Uiso calc 0.5 A 1
C C5'A 0.2517(8) 0.3731(6) 0.2149(4) 0.0268(13) Uani d 0.5 A 1
H H5'A 0.3538 0.3305 0.2444 0.032 Uiso calc 0.5 A 1
C C4'A 0.1024(4) 0.3074(3) 0.2435(3) 0.0405(8) Uani d 0.5 A 1
H H4'1 -0.0037 0.3307 0.2033 0.049 Uiso calc 0.5 A 1
H H4'2 0.0986 0.2063 0.2335 0.049 Uiso calc 0.5 A 1
C C6'B 0.3359(11) 0.4961(9) 0.2590(10) 0.0287(17) Uani d 0.5 A 2
H H6'3 0.3707 0.5733 0.2283 0.034 Uiso calc 0.5 A 2
H H6'4 0.4280 0.4377 0.2698 0.034 Uiso calc 0.5 A 2
C C5'B 0.1756(9) 0.4123(7) 0.1957(5) 0.0335(15) Uani d 0.5 A 2
H H5'B 0.0900 0.4759 0.1758 0.040 Uiso calc 0.5 A 2
C C4'B 0.1024(4) 0.3074(3) 0.2435(3) 0.0405(8) Uani d 0.5 A 2
H H4'3 -0.0178 0.2782 0.2087 0.049 Uiso calc 0.5 A 2
H H4'4 0.1626 0.2259 0.2407 0.049 Uiso calc 0.5 A 2
C C3' 0.1105(4) 0.3520(3) 0.3419(2) 0.0345(7) Uani d 1 . .
H H3' 0.0414 0.2975 0.3696 0.041 Uiso calc 1 A 1
C C2' 0.2076(3) 0.4630(3) 0.3939(2) 0.0268(6) Uani d 1 . .
C C17 0.2189(4) 0.5009(4) 0.4944(2) 0.0407(8) Uani d 1 . .
H H17A 0.1542 0.4280 0.5151 0.061 Uiso calc 1 . .
H H17B 0.1721 0.5872 0.5028 0.061 Uiso calc 1 . .
H H17C 0.3378 0.5124 0.5310 0.061 Uiso calc 1 . .
C C6 0.6828(3) 0.7956(3) 0.24011(19) 0.0250(6) Uani d 1 . .
C C7 0.6900(3) 0.9341(3) 0.29482(18) 0.0212(5) Uani d 1 . .
C C8 0.6931(3) 1.0514(3) 0.26006(19) 0.0265(6) Uani d 1 . .
H H8 0.6827 1.1316 0.2978 0.032 Uiso calc 1 . .
C C9 0.7115(4) 1.0664(3) 0.1666(2) 0.0322(7) Uani d 1 . .
C C10 0.8410(3) 1.0963(3) 0.62646(18) 0.0228(6) Uani d 1 . .
H H10 0.9203 1.1714 0.6238 0.027 Uiso calc 1 . .
C C11 0.8037(3) 1.0792(3) 0.71487(19) 0.0237(6) Uani d 1 . .
C C12 0.8491(5) 1.1760(3) 0.8692(2) 0.0388(8) Uani d 1 . .
H H12A 0.7274 1.1754 0.8618 0.058 Uiso calc 1 . .
H H12B 0.9120 1.2561 0.9131 0.058 Uiso calc 1 . .
H H12C 0.8846 1.0918 0.8927 0.058 Uiso calc 1 . .
C C13 0.6425(6) 1.2005(5) 0.0456(3) 0.0715(14) Uani d 1 . .
H H13A 0.7613 1.2236 0.0463 0.107 Uiso calc 1 . .
H H13B 0.5807 1.2779 0.0291 0.107 Uiso calc 1 . .
H H13C 0.5913 1.1191 0.0000 0.107 Uiso calc 1 . .
C C14 0.7916(4) 0.5857(3) 0.2438(3) 0.0421(8) Uani d 1 . .
H H14A 0.6766 0.5354 0.2253 0.063 Uiso calc 1 . .
H H14B 0.8672 0.5364 0.2866 0.063 Uiso calc 1 . .
H H14C 0.8322 0.5930 0.1889 0.063 Uiso calc 1 . .
C C7' 0.2228(5) 0.3479(4) 0.1088(3) 0.0488(9) Uani d 1 . .
C C9' 0.2088(5) 0.2048(5) 0.0776(3) 0.0663(12) Uani d 1 . .
H H9'1 0.2373 0.1919 0.0185 0.100 Uiso calc 1 . .
H H9'2 0.0924 0.1619 0.0693 0.100 Uiso calc 1 . .
H H9'3 0.2871 0.1621 0.1237 0.100 Uiso calc 1 . .
C C8' 0.2471(7) 0.4446(5) 0.0520(3) 0.0794(16) Uani d 1 . .
H H8'1 0.2547 0.4159 -0.0087 0.095 Uiso calc 1 . .
H H8'2 0.2562 0.5397 0.0737 0.095 Uiso calc 1 . .

loop_
_atom_site_aniso_label
_atom_site_aniso_U_11
_atom_site_aniso_U_22
_atom_site_aniso_U_33
_atom_site_aniso_U_12
_atom_site_aniso_U_13
_atom_site_aniso_U_23
S1 0.0217(3) 0.0199(3) 0.0195(3) 0.0015(2) 0.0057(3) 0.0047(2)
N1 0.0222(12) 0.0232(12) 0.0266(12) -0.0003(9) 0.0081(10) 0.0056(10)
N2 0.0214(11) 0.0193(11) 0.0244(12) -0.0011(9) 0.0067(9) 0.0033(9)
N3 0.0215(11) 0.0198(11) 0.0166(11) -0.0013(9) 0.0049(9) 0.0016(9)
O4 0.0274(11) 0.0287(11) 0.0256(11) -0.0073(8) 0.0094(8) -0.0002(8)
O11 0.0389(12) 0.0293(11) 0.0240(11) -0.0007(9) 0.0086(9) 0.0054(9)
O12 0.0362(12) 0.0320(11) 0.0185(10) 0.0004(9) 0.0066(8) -0.0025(8)
O61 0.0493(14) 0.0339(12) 0.0207(11) -0.0022(10) -0.0007(10) -0.0019(9)
O62 0.0235(10) 0.0307(11) 0.0292(11) 0.0061(8) 0.0064(8) -0.0015(9)
O91 0.0797(19) 0.0446(15) 0.0402(14) 0.0044(13) 0.0363(14) 0.0033(11)
O92 0.0513(15) 0.082(2) 0.0399(14) 0.0191(14) 0.0174(12) 0.0396(14)
C2 0.0187(13) 0.0215(13) 0.0199(13) 0.0032(10) 0.0064(10) 0.0040(11)
C4 0.0173(12) 0.0207(13) 0.0214(13) 0.0040(10) 0.0048(10) 0.0021(11)
C5 0.0165(12) 0.0206(13) 0.0201(13) 0.0030(10) 0.0044(10) 0.0032(10)
C1' 0.0186(13) 0.0208(13) 0.0320(15) 0.0024(10) 0.0072(11) 0.0080(12)
C6'A 0.032(5) 0.020(4) 0.035(3) -0.001(3) 0.012(4) 0.003(3)
C5'A 0.023(3) 0.027(3) 0.028(3) 0.005(3) 0.001(3) 0.005(3)
C4'A 0.0361(18) 0.0239(16) 0.054(2) -0.0081(13) 0.0055(16) 0.0035(15)
C6'B 0.032(5) 0.020(4) 0.035(3) -0.001(3) 0.012(4) 0.003(3)
C5'B 0.026(4) 0.026(3) 0.042(4) -0.001(3) -0.003(3) 0.006(3)
C4'B 0.0361(18) 0.0239(16) 0.054(2) -0.0081(13) 0.0055(16) 0.0035(15)
C3' 0.0262(15) 0.0279(16) 0.050(2) -0.0018(12) 0.0095(14) 0.0179(14)
C2' 0.0201(13) 0.0237(14) 0.0392(17) 0.0035(11) 0.0089(12) 0.0135(12)
C17 0.0356(18) 0.049(2) 0.0427(19) -0.0017(15) 0.0182(15) 0.0174(16)
C6 0.0251(14) 0.0271(15) 0.0225(14) -0.0019(11) 0.0086(11) 0.0020(11)
C7 0.0192(13) 0.0246(14) 0.0192(13) -0.0010(10) 0.0062(10) 0.0015(11)
C8 0.0262(14) 0.0322(16) 0.0200(14) -0.0001(12) 0.0057(11) 0.0034(12)
C9 0.0319(16) 0.0365(17) 0.0245(15) -0.0100(13) 0.0062(13) 0.0052(13)
C10 0.0193(13) 0.0249(14) 0.0229(14) 0.0010(11) 0.0052(11) 0.0009(11)
C11 0.0207(13) 0.0282(15) 0.0207(14) 0.0047(11) 0.0029(11) 0.0029(11)
C12 0.056(2) 0.0400(18) 0.0198(15) 0.0021(16) 0.0129(14) -0.0015(13)
C13 0.072(3) 0.106(4) 0.042(2) 0.003(3) 0.013(2) 0.047(2)
C14 0.0433(19) 0.0330(18) 0.049(2) 0.0118(15) 0.0124(16) -0.0060(15)
C7' 0.055(2) 0.043(2) 0.039(2) -0.0142(17) 0.0121(17) -0.0122(16)
C9' 0.051(2) 0.088(3) 0.052(3) 0.021(2) 0.001(2) -0.006(2)
C8' 0.108(4) 0.073(3) 0.050(3) -0.021(3) 0.034(3) -0.027(2)

loop_
_atom_type_symbol
_atom_type_description
_atom_type_scat_dispersion_real
_atom_type_scat_dispersion_imag
_atom_type_scat_source
C C 0.0033 0.0016 'International Tables Vol C Tables 4.2.6.8 and 6.1.1.4'
H H 0.0000 0.0000 'International Tables Vol C Tables 4.2.6.8 and 6.1.1.4'
N N 0.0061 0.0033 'International Tables Vol C Tables 4.2.6.8 and 6.1.1.4'
O O 0.0106 0.0060 'International Tables Vol C Tables 4.2.6.8 and 6.1.1.4'
S S 0.1246 0.1234 'International Tables Vol C Tables 4.2.6.8 and 6.1.1.4'

loop_
_geom_angle_atom_site_label_1
_geom_angle_atom_site_label_2
_geom_angle_atom_site_label_3
_geom_angle
C5 S1 C2 90.20(12)
C1' N1 N2 113.9(2)
C2 N2 N1 110.0(2)
C4 N3 C2 114.9(2)
C4 N3 C7 123.6(2)
C2 N3 C7 121.6(2)
C11 O12 C12 114.8(2)
C6 O62 C14 115.3(2)
C9 O92 C13 115.4(3)
N2 C2 N3 120.4(2)
N2 C2 S1 126.7(2)
N3 C2 S1 112.80(18)
O4 C4 N3 125.0(2)
O4 C4 C5 125.3(2)
N3 C4 C5 109.7(2)
C10 C5 C4 120.1(2)
C10 C5 S1 127.5(2)
C4 C5 S1 112.35(19)
N1 C1' C2' 116.8(3)
N1 C1' C6'A 123.9(5)
C2' C1' C6'A 118.5(5)
N1 C1' C6'B 124.6(4)
C2' C1' C6'B 117.4(5)
C1' C6'A C5'A 111.6(8)
C1' C6'A H6'1 109.3
C5'A C6'A H6'1 109.3
C1' C6'A H6'2 109.3
C5'A C6'A H6'2 109.3
H6'1 C6'A H6'2 108.0
C4'A C5'A C6'A 110.3(6)
C4'A C5'A C7' 111.9(4)
C6'A C5'A C7' 110.5(7)
C4'A C5'A H5'A 108.0
C6'A C5'A H5'A 108.0
C7' C5'A H5'A 108.0
C3' C4'A C5'A 113.1(3)
C3' C4'A H4'1 109.0
C5'A C4'A H4'1 109.0
C3' C4'A H4'2 109.0
C5'A C4'A H4'2 109.0
H4'1 C4'A H4'2 107.8
C5'B C6'B C1' 111.8(8)
C5'B C6'B H6'3 109.3
C1' C6'B H6'3 109.3
C5'B C6'B H6'4 109.3
C1' C6'B H6'4 109.3
H6'3 C6'B H6'4 107.9
C4'B C5'B C6'B 111.7(7)
C4'B C5'B C7' 112.8(5)
C6'B C5'B C7' 106.7(7)
C4'B C5'B H5'B 108.5
C6'B C5'B H5'B 108.5
C7' C5'B H5'B 108.5
C3' C4'B C5'B 115.7(4)
C3' C4'B H4'3 108.4
C5'B C4'B H4'3 108.4
C3' C4'B H4'4 108.4
C5'B C4'B H4'4 108.4
H4'3 C4'B H4'4 107.4
C2' C3' C4'A 124.7(3)
C2' C3' C4'B 124.7(3)
C2' C3' H3' 117.7
C4'A C3' H3' 117.7
C3' C2' C1' 119.1(3)
C3' C2' C17 123.1(3)
C1' C2' C17 117.8(3)
C2' C17 H17A 109.5
C2' C17 H17B 109.5
H17A C17 H17B 109.5
C2' C17 H17C 109.5
H17A C17 H17C 109.5
H17B C17 H17C 109.5
O61 C6 O62 125.7(3)
O61 C6 C7 123.8(3)
O62 C6 C7 110.5(2)
C8 C7 N3 119.4(2)
C8 C7 C6 124.1(2)
N3 C7 C6 116.4(2)
C7 C8 C9 124.6(3)
C7 C8 H8 117.7
C9 C8 H8 117.7
O91 C9 O92 124.3(3)
O91 C9 C8 126.6(3)
O92 C9 C8 108.9(3)
C5 C10 C11 121.3(2)
C5 C10 H10 119.3
C11 C10 H10 119.3
O11 C11 O12 124.7(3)
O11 C11 C10 123.8(3)
O12 C11 C10 111.4(2)
O12 C12 H12A 109.5
O12 C12 H12B 109.5
H12A C12 H12B 109.5
O12 C12 H12C 109.5
H12A C12 H12C 109.5
H12B C12 H12C 109.5
O92 C13 H13A 109.5
O92 C13 H13B 109.5
H13A C13 H13B 109.5
O92 C13 H13C 109.5
H13A C13 H13C 109.5
H13B C13 H13C 109.5
O62 C14 H14A 109.5
O62 C14 H14B 109.5
H14A C14 H14B 109.5
O62 C14 H14C 109.5
H14A C14 H14C 109.5
H14B C14 H14C 109.5
C8' C7' C9' 120.9(4)
C8' C7' C5'A 127.0(4)
C9' C7' C5'A 110.3(4)
C8' C7' C5'B 111.9(4)
C9' C7' C5'B 125.9(4)
C7' C9' H9'1 109.5
C7' C9' H9'2 109.5
H9'1 C9' H9'2 109.5
C7' C9' H9'3 109.5
H9'1 C9' H9'3 109.5
H9'2 C9' H9'3 109.5
C7' C8' H8'1 120.0
C7' C8' H8'2 120.0
H8'1 C8' H8'2 120.0

loop_
_geom_bond_atom_site_label_1
_geom_bond_atom_site_label_2
_geom_bond_distance
S1 C5 1.749(3)
S1 C2 1.756(3)
N1 C1' 1.286(4)
N1 N2 1.405(3)
N2 C2 1.274(3)
N3 C4 1.393(3)
N3 C2 1.398(3)
N3 C7 1.423(3)
O4 C4 1.208(3)
O11 C11 1.206(3)
O12 C11 1.331(3)
O12 C12 1.446(3)
O61 C6 1.193(3)
O62 C6 1.329(3)
O62 C14 1.441(4)
O91 C9 1.193(4)
O92 C9 1.337(4)
O92 C13 1.447(4)
C4 C5 1.481(4)
C5 C10 1.331(4)
C1' C2' 1.472(4)
C1' C6'A 1.492(14)
C1' C6'B 1.531(14)
C6'A C5'A 1.519(9)
C6'A H6'1 0.9900
C6'A H6'2 0.9900
C5'A C4'A 1.517(7)
C5'A C7' 1.547(7)
C5'A H5'A 1.0000
C4'A C3' 1.486(5)
C4'A H4'1 0.9900
C4'A H4'2 0.9900
C6'B C5'B 1.516(10)
C6'B H6'3 0.9900
C6'B H6'4 0.9900
C5'B C4'B 1.491(7)
C5'B C7' 1.555(8)
C5'B H5'B 1.0000
C4'B C3' 1.486(5)
C4'B H4'3 0.9900
C4'B H4'4 0.9900
C3' C2' 1.330(4)
C3' H3' 0.9500
C2' C17 1.500(4)
C17 H17A 0.9800
C17 H17B 0.9800
C17 H17C 0.9800
C6 C7 1.508(4)
C7 C8 1.322(4)
C8 C9 1.480(4)
C8 H8 0.9500
C10 C11 1.469(4)
C10 H10 0.9500
C12 H12A 0.9800
C12 H12B 0.9800
C12 H12C 0.9800
C13 H13A 0.9800
C13 H13B 0.9800
C13 H13C 0.9800
C14 H14A 0.9800
C14 H14B 0.9800
C14 H14C 0.9800
C7' C8' 1.383(6)
C7' C9' 1.425(6)
C9' H9'1 0.9800
C9' H9'2 0.9800
C9' H9'3 0.9800
C8' H8'1 0.9500
C8' H8'2 0.9500

loop_
_geom_hbond_atom_site_label_D
_geom_hbond_atom_site_label_H
_geom_hbond_atom_site_label_A
_geom_hbond_site_symmetry_A
_geom_hbond_distance_DH
_geom_hbond_distance_HA
_geom_hbond_distance_DA
_geom_hbond_angle_DHA
C6'A H6'2 O12 2_676 0.99 2.56 3.349(8) 136.4
C3' H3' O4 1_445 0.95 2.57 3.510(3) 170.3
C4'B H4'4 O11 2_666 0.99 2.45 3.414(4) 163.7
C10 H10 O62 2_776 0.95 2.47 3.244(3) 138.1

_cod_database_fobs_code 2242056
